data_2210653
loop_
_publ_author_name
'Latreche, Saida'
'Bouchemma, Ahcene'
'Bouacida, Sofiane'
'Bouhenguel, Mustapha'
'Mousser, Abdelhamid'

_publ_section_title
;
 1,3-Bis(2-fluorophenyl)-5-propyl-1,3,5-triazacyclohexane
;
_journal_coeditor_code HK2091
_journal_issue 10
_journal_name_full 'Acta Crystallographica Section E'
_journal_page_first o4676
_journal_page_last o4678
_journal_paper_doi 10.1107/S1600536806030601
_journal_volume 62
_journal_year 2006
_chemical_formula_iupac 'C18 H21 F2 N3'
_chemical_formula_moiety 'C18 H21 F2 N3'
_chemical_formula_structural 'C18 H21 F2 N3'
_chemical_formula_sum 'C18 H21 F2 N3'
_chemical_formula_weight 317.38
_chemical_name_common '1,3-bis(p-fluorophenyl)-5-propyl-1,3,5-triazacyclohexane '
_chemical_name_systematic
;
1,3-Bis(2-fluorophenyl)-5-propyl-1,3,5-triazacyclohexane
;
_space_group_IT_number 2
_symmetry_cell_setting triclinic
_symmetry_space_group_name_Hall '-P 1'
_symmetry_space_group_name_H-M 'P -1'
_atom_sites_solution_hydrogens difmap
_atom_sites_solution_primary direct
_atom_sites_solution_secondary difmap
_cell_angle_alpha 114.089(4)
_cell_angle_beta 94.033(4)
_cell_angle_gamma 91.320(5)
_cell_formula_units_Z 2
_cell_length_a 6.8130(6)
_cell_length_b 10.4780(8)
_cell_length_c 12.3220(10)
_cell_measurement_reflns_used 9398
_cell_measurement_temperature 150(2)
_cell_measurement_theta_max 25.00
_cell_measurement_theta_min 3.32
_cell_volume 799.74(12)
_computing_cell_refinement 'SCALEPACK (Otwinowski & Minor, 1997)'
_computing_data_collection 'COLLECT (Nonius, 1998)'
_computing_data_reduction 'SCALEPACK and DENZO (Otwinowski & Minor, 1997)'
_computing_molecular_graphics 'ORTEP-3 (Farrugia, 1997) and PLATON (Spek, 2003)'
_computing_publication_material 'WinGX (Farrugia, 1999)'
_computing_structure_refinement 'SHELXL97 (Sheldrick, 1997)'
_computing_structure_solution 'SIR2002 (Burla <i>et al.</i>,  2003)'
_diffrn_ambient_temperature 150(2)
_diffrn_measured_fraction_theta_full 0.964
_diffrn_measured_fraction_theta_max 0.964
_diffrn_measurement_device_type 'Nonius KappaCCD area-detector'
_diffrn_measurement_method '\f scans, and \w scans with \k offsets'
_diffrn_radiation_monochromator graphite
_diffrn_radiation_type MoK\a
_diffrn_radiation_wavelength 0.71073
_diffrn_reflns_av_R_equivalents 0.0836
_diffrn_reflns_av_sigmaI/netI 0.0666
_diffrn_reflns_limit_h_max 8
_diffrn_reflns_limit_h_min -8
_diffrn_reflns_limit_k_max 12
_diffrn_reflns_limit_k_min -12
_diffrn_reflns_limit_l_max 14
_diffrn_reflns_limit_l_min -14
_diffrn_reflns_number 9398
_diffrn_reflns_theta_full 25.00
_diffrn_reflns_theta_max 25.00
_diffrn_reflns_theta_min 3.32
_diffrn_standards_decay_% 0
_exptl_absorpt_coefficient_mu 0.096
_exptl_absorpt_correction_type none
_exptl_crystal_colour Colourless
_exptl_crystal_density_diffrn 1.318
_exptl_crystal_density_method 'not measured'
_exptl_crystal_description prism
_exptl_crystal_F_000 336
_exptl_crystal_size_max 0.35
_exptl_crystal_size_mid 0.25
_exptl_crystal_size_min 0.18
_refine_diff_density_max 0.288
_refine_diff_density_min -0.284
_refine_ls_extinction_coef none
_refine_ls_extinction_method 'SHELXL97 (Sheldrick, 1997)'
_refine_ls_goodness_of_fit_ref 1.092
_refine_ls_hydrogen_treatment constr
_refine_ls_matrix_type full
_refine_ls_number_parameters 208
_refine_ls_number_reflns 2713
_refine_ls_number_restraints 0
_refine_ls_restrained_S_all 1.092
_refine_ls_R_factor_all 0.0734
_refine_ls_R_factor_gt 0.0577
_refine_ls_shift/su_max 0.000
_refine_ls_shift/su_mean 0.000
_refine_ls_structure_factor_coef Fsqd
_refine_ls_weighting_details 'calc w = 1/[\s^2^(Fo^2^)+(0.0293P)^2^+1.3984P] where P=(Fo^2^+2Fc^2^)/3'
_refine_ls_weighting_scheme calc
_refine_ls_wR_factor_gt 0.1375
_refine_ls_wR_factor_ref 0.1474
_reflns_number_gt 2248
_reflns_number_total 2713
_reflns_threshold_expression I>2\s(I)
_cod_data_source_file hk2091.cif
_cod_data_source_block I
_cod_original_cell_volume 799.74(11)
_cod_database_code 2210653
_cod_database_fobs_code 2210653

loop_
_symmetry_equiv_pos_site_id
_symmetry_equiv_pos_as_xyz
1 x,y,z
2 -x,-y,-z

loop_
_atom_site_aniso_label
_atom_site_aniso_U_11
_atom_site_aniso_U_22
_atom_site_aniso_U_33
_atom_site_aniso_U_12
_atom_site_aniso_U_13
_atom_site_aniso_U_23
F1 0.0454(8) 0.0587(9) 0.0517(8) 0.0143(6) 0.0128(6) 0.0262(7)
F2 0.0405(8) 0.0609(9) 0.0546(8) 0.0119(6) 0.0097(6) 0.0137(7)
N1 0.0364(10) 0.0501(11) 0.0281(8) 0.0014(8) 0.0058(7) 0.0169(8)
N2 0.0345(10) 0.0512(12) 0.0290(8) 0.0034(8) 0.0070(7) 0.0187(8)
N3 0.0418(10) 0.0480(11) 0.0272(8) -0.0005(8) 0.0061(7) 0.0175(8)
C1 0.0414(13) 0.0535(14) 0.0278(10) -0.0017(10) 0.0031(8) 0.0171(10)
C2 0.0326(11) 0.0578(14) 0.0317(10) 0.0037(10) 0.0064(8) 0.0206(10)
C3 0.0381(12) 0.0532(14) 0.0308(10) 0.0000(10) 0.0075(8) 0.0213(10)
C11 0.0362(11) 0.0500(14) 0.0225(9) 0.0031(9) 0.0039(8) 0.0159(9)
C12 0.0371(12) 0.0525(14) 0.0294(10) 0.0103(10) 0.0080(8) 0.0174(9)
C13 0.0513(14) 0.0474(13) 0.0354(11) 0.0023(11) 0.0070(9) 0.0194(10)
C14 0.0442(14) 0.0588(16) 0.0358(11) -0.0040(11) 0.0062(9) 0.0231(11)
C15 0.0386(12) 0.0643(16) 0.0342(11) 0.0074(11) 0.0102(9) 0.0243(11)
C16 0.0440(13) 0.0497(14) 0.0298(10) 0.0078(10) 0.0086(8) 0.0185(10)
C21 0.0346(11) 0.0510(14) 0.0254(9) 0.0025(9) 0.0068(8) 0.0179(9)
C22 0.0335(12) 0.0558(15) 0.0354(10) 0.0077(10) 0.0093(8) 0.0184(10)
C23 0.0492(14) 0.0522(15) 0.0389(12) 0.0010(11) 0.0078(10) 0.0135(10)
C24 0.0410(13) 0.0608(16) 0.0341(11) -0.0039(11) 0.0036(9) 0.0149(11)
C25 0.0340(12) 0.0648(16) 0.0313(10) 0.0067(10) 0.0060(8) 0.0203(10)
C26 0.0415(12) 0.0500(13) 0.0281(10) 0.0073(10) 0.0068(8) 0.0167(9)
C31 0.0486(14) 0.0494(14) 0.0377(11) -0.0011(10) 0.0065(9) 0.0198(10)
C32 0.0591(15) 0.0489(14) 0.0338(11) 0.0048(11) 0.0083(10) 0.0173(10)
C33 0.0533(15) 0.0641(17) 0.0470(13) 0.0072(12) 0.0127(10) 0.0261(12)

loop_
_atom_site_type_symbol
_atom_site_label
_atom_site_fract_x
_atom_site_fract_y
_atom_site_fract_z
_atom_site_U_iso_or_equiv
_atom_site_thermal_displace_type
_atom_site_occupancy
F F1 -0.08403(19) 0.34061(14) 0.21481(11) 0.0501(5) Uani 1.000
F F2 -0.04931(19) 0.35747(15) 0.52013(12) 0.0549(5) Uani 1.000
N N1 -0.0499(3) 0.06474(19) 0.17821(14) 0.0378(6) Uani 1.000
N N2 -0.0308(3) 0.0773(2) 0.38077(14) 0.0373(6) Uani 1.000
N N3 0.0756(3) -0.12759(19) 0.21859(14) 0.0382(6) Uani 1.000
C C1 -0.0362(3) -0.0844(2) 0.13348(17) 0.0408(7) Uani 1.000
C C2 -0.1401(3) 0.1164(3) 0.29267(17) 0.0398(7) Uani 1.000
C C3 -0.0185(3) -0.0725(2) 0.33211(17) 0.0392(7) Uani 1.000
C C11 0.1150(3) 0.1460(2) 0.17147(16) 0.0358(7) Uani 1.000
C C12 0.0964(3) 0.2849(2) 0.19092(17) 0.0391(7) Uani 1.000
C C13 0.2461(3) 0.3699(3) 0.18409(18) 0.0438(7) Uani 1.000
C C14 0.4273(3) 0.3145(3) 0.15409(18) 0.0450(8) Uani 1.000
C C15 0.4519(3) 0.1759(3) 0.13012(18) 0.0439(8) Uani 1.000
C C16 0.2982(3) 0.0925(3) 0.13986(17) 0.0401(7) Uani 1.000
C C21 0.1448(3) 0.1613(2) 0.43833(16) 0.0361(7) Uani 1.000
C C22 0.1333(3) 0.3034(3) 0.50699(18) 0.0413(7) Uani 1.000
C C23 0.2935(3) 0.3933(3) 0.56357(19) 0.0483(8) Uani 1.000
C C24 0.4786(3) 0.3396(3) 0.55560(18) 0.0469(8) Uani 1.000
C C25 0.4965(3) 0.1983(3) 0.49354(17) 0.0430(7) Uani 1.000
C C26 0.3314(3) 0.1101(3) 0.43451(17) 0.0394(7) Uani 1.000
C C31 0.0794(3) -0.2801(2) 0.17206(19) 0.0445(8) Uani 1.000
C C32 0.2321(3) -0.3386(3) 0.08203(19) 0.0469(8) Uani 1.000
C C33 0.4428(4) -0.2968(3) 0.1386(2) 0.0532(9) Uani 1.000
H H1A -0.17073 -0.12974 0.11538 0.0490 Uiso 1.000
H H1B 0.02860 -0.11751 0.05807 0.0490 Uiso 1.000
H H2A -0.27771 0.07721 0.27900 0.0477 Uiso 1.000
H H2B -0.14314 0.21967 0.32479 0.0477 Uiso 1.000
H H3A 0.05802 -0.09808 0.39091 0.0470 Uiso 1.000
H H3B -0.15287 -0.11710 0.31858 0.0470 Uiso 1.000
H H13 0.22626 0.46500 0.19963 0.0525 Uiso 1.000
H H14 0.53401 0.37193 0.15009 0.0541 Uiso 1.000
H H15 0.57462 0.13692 0.10676 0.0527 Uiso 1.000
H H16 0.31829 -0.00253 0.12472 0.0481 Uiso 1.000
H H23 0.27817 0.49043 0.60738 0.0580 Uiso 1.000
H H24 0.59232 0.40008 0.59279 0.0563 Uiso 1.000
H H25 0.62243 0.16057 0.49092 0.0516 Uiso 1.000
H H26 0.34666 0.01293 0.39077 0.0473 Uiso 1.000
H H31A 0.10882 -0.30729 0.23933 0.0534 Uiso 1.000
H H31B -0.05260 -0.32226 0.13342 0.0534 Uiso 1.000
H H32A 0.20983 -0.30448 0.01842 0.0563 Uiso 1.000
H H32B 0.21418 -0.44206 0.04446 0.0563 Uiso 1.000
H H33A 0.53481 -0.33610 0.07714 0.0798 Uiso 1.000
H H33B 0.46198 -0.19445 0.17506 0.0798 Uiso 1.000
H H33C 0.46707 -0.33282 0.19996 0.0798 Uiso 1.000

loop_
_atom_type_symbol
_atom_type_description
_atom_type_scat_dispersion_real
_atom_type_scat_dispersion_imag
_atom_type_scat_source
C C 0.0033 0.0016 'International Tables Vol C Tables 4.2.6.8 and 6.1.1.4'
H H 0.0000 0.0000 'International Tables Vol C Tables 4.2.6.8 and 6.1.1.4'
N N 0.0061 0.0033 'International Tables Vol C Tables 4.2.6.8 and 6.1.1.4'
F F 0.0171 0.0103 'International Tables Vol C Tables 4.2.6.8 and 6.1.1.4'

loop_
_geom_angle_atom_site_label_1
_geom_angle_atom_site_label_2
_geom_angle_atom_site_label_3
_geom_angle
_geom_angle_publ_flag
C1 N1 C2 109.7(2) no
C1 N1 C11 117.99(18) no
C2 N1 C11 116.51(18) no
C2 N2 C3 109.36(17) no
C2 N2 C21 115.3(2) no
C3 N2 C21 117.53(19) no
C1 N3 C3 108.29(17) no
C1 N3 C31 111.11(16) no
C3 N3 C31 110.18(18) no
N1 C1 N3 112.71(16) no
N1 C2 N2 111.80(19) no
N2 C3 N3 112.67(18) no
N1 C11 C12 120.11(19) no
N1 C11 C16 123.8(2) no
C12 C11 C16 116.1(2) no
F1 C12 C11 118.61(19) no
F1 C12 C13 117.4(2) no
C11 C12 C13 124.0(2) no
C12 C13 C14 118.7(3) no
C13 C14 C15 119.7(2) no
C14 C15 C16 120.4(2) no
C11 C16 C15 121.1(3) no
N2 C21 C22 119.54(19) no
N2 C21 C26 124.4(2) no
C22 C21 C26 116.0(2) no
F2 C22 C21 118.3(2) no
F2 C22 C23 117.7(2) no
C21 C22 C23 124.0(2) no
C22 C23 C24 118.6(3) no
C23 C24 C25 119.6(2) no
C24 C25 C26 120.5(2) no
C21 C26 C25 121.3(3) no
N3 C31 C32 112.6(2) no
C31 C32 C33 112.67(18) no
N1 C1 H1A 109.00 no
N1 C1 H1B 109.00 no
N3 C1 H1A 109.00 no
N3 C1 H1B 109.00 no
H1A C1 H1B 108.00 no
N1 C2 H2A 109.00 no
N1 C2 H2B 109.00 no
N2 C2 H2A 109.00 no
N2 C2 H2B 109.00 no
H2A C2 H2B 108.00 no
N2 C3 H3A 109.00 no
N2 C3 H3B 109.00 no
N3 C3 H3A 109.00 no
N3 C3 H3B 109.00 no
H3A C3 H3B 108.00 no
C12 C13 H13 121.00 no
C14 C13 H13 121.00 no
C13 C14 H14 120.00 no
C15 C14 H14 120.00 no
C14 C15 H15 120.00 no
C16 C15 H15 120.00 no
C11 C16 H16 119.00 no
C15 C16 H16 119.00 no
C22 C23 H23 121.00 no
C24 C23 H23 121.00 no
C23 C24 H24 120.00 no
C25 C24 H24 120.00 no
C24 C25 H25 120.00 no
C26 C25 H25 120.00 no
C21 C26 H26 119.00 no
C25 C26 H26 119.00 no
N3 C31 H31A 109.00 no
N3 C31 H31B 109.00 no
C32 C31 H31A 109.00 no
C32 C31 H31B 109.00 no
H31A C31 H31B 108.00 no
C31 C32 H32A 109.00 no
C31 C32 H32B 109.00 no
C33 C32 H32A 109.00 no
C33 C32 H32B 109.00 no
H32A C32 H32B 108.00 no
C32 C33 H33A 109.00 no
C32 C33 H33B 109.00 no
C32 C33 H33C 109.00 no
H33A C33 H33B 109.00 no
H33A C33 H33C 110.00 no
H33B C33 H33C 109.00 no

loop_
_geom_bond_atom_site_label_1
_geom_bond_atom_site_label_2
_geom_bond_distance
_geom_bond_publ_flag
F1 C12 1.372(2) no
F2 C22 1.372(3) no
N1 C1 1.437(3) no
N1 C2 1.474(3) no
N1 C11 1.422(3) no
N2 C2 1.471(3) no
N2 C3 1.441(3) no
N2 C21 1.425(3) no
N3 C1 1.475(3) no
N3 C3 1.478(3) no
N3 C31 1.463(3) no
C11 C12 1.386(3) no
C11 C16 1.395(3) no
C12 C13 1.368(3) no
C13 C14 1.386(3) no
C14 C15 1.376(5) no
C15 C16 1.391(4) no
C21 C22 1.388(4) no
C21 C26 1.388(3) no
C22 C23 1.369(3) no
C23 C24 1.386(3) no
C24 C25 1.374(4) no
C25 C26 1.392(3) no
C31 C32 1.525(3) no
C32 C33 1.523(3) no
C1 H1A 0.9900 no
C1 H1B 0.9900 no
C2 H2A 0.9900 no
C2 H2B 0.9900 no
C3 H3A 0.9900 no
C3 H3B 0.9900 no
C13 H13 0.9500 no
C14 H14 0.9500 no
C15 H15 0.9500 no
C16 H16 0.9500 no
C23 H23 0.9500 no
C24 H24 0.9500 no
C25 H25 0.9500 no
C26 H26 0.9500 no
C31 H31A 0.9900 no
C31 H31B 0.9900 no
C32 H32A 0.9900 no
C32 H32B 0.9900 no
C33 H33A 0.9800 no
C33 H33B 0.9800 no
C33 H33C 0.9800 no

loop_
_geom_contact_atom_site_label_1
_geom_contact_atom_site_label_2
_geom_contact_distance
_geom_contact_site_symmetry_2
_geom_contact_publ_flag
F1 N1 2.756(3) . no
F1 C2 2.904(4) . no
F1 C14 3.341(2) 1_455 no
F2 C24 3.288(2) 1_455 no
F2 N2 2.741(3) . no
F2 C2 2.920(3) . no
F1 H2B 2.2500 . no
F1 H14 2.7300 1_455 no
F1 H23 2.6500 2_566 no
F1 H32A 2.8100 2_555 no
F2 H2B 2.2800 . no
F2 H24 2.6400 1_455 no
N1 F1 2.756(3) . no
N2 F2 2.741(3) . no
N3 C26 3.171(3) . no
N3 C16 3.230(4) . no
N1 H15 2.8600 1_455 no
N2 H3A 2.7500 2_556 no
N2 H25 2.7900 1_455 no
N3 H16 2.6800 . no
N3 H26 2.6200 . no
N3 H33B 2.7700 . no
C1 C11 3.542(3) 2_555 no
C2 F1 2.904(4) . no
C2 F2 2.920(3) . no
C2 C25 3.496(3) 1_455 no
C2 C15 3.528(3) 1_455 no
C3 C21 3.473(3) 2_556 no
C11 C1 3.542(3) 2_555 no
C11 C21 3.218(3) . no
C14 F1 3.341(2) 1_655 no
C15 C2 3.528(3) 1_655 no
C16 C26 3.550(3) . no
C16 N3 3.230(4) . no
C21 C11 3.218(3) . no
C21 C3 3.473(3) 2_556 no
C24 F2 3.288(2) 1_655 no
C25 C2 3.496(3) 1_655 no
C26 N3 3.171(3) . no
C26 C16 3.550(3) . no
C1 H16 2.5700 . no
C1 H32A 2.8300 . no
C2 H25 2.9100 1_455 no
C2 H15 2.9800 1_455 no
C3 H26 2.5700 . no
C11 H1B 2.8200 2_555 no
C12 H1B 2.9000 2_555 no
C12 H2B 2.6600 . no
C13 H24 2.9400 2_666 no
C14 H33A 2.9800 2_655 no
C15 H2A 3.0000 1_655 no
C16 H1B 2.6400 . no
C21 H3A 2.8800 2_556 no
C22 H2B 2.6600 . no
C24 H33C 3.0400 2_656 no
C25 H2A 2.9800 1_655 no
C26 H3A 2.6900 . no
C31 H13 3.0100 1_545 no
C32 H1B 2.8300 . no
C32 H13 2.9600 1_545 no
H1A H2A 2.4500 . no
H1A H3B 2.4500 . no
H1A H31B 2.2800 . no
H1B C16 2.6400 . no
H1B C32 2.8300 . no
H1B H16 2.2100 . no
H1B H32A 2.2400 . no
H1B C11 2.8200 2_555 no
H1B C12 2.9000 2_555 no
H2A C15 3.0000 1_455 no
H2A C25 2.9800 1_455 no
H2A H1A 2.4500 . no
H2A H3B 2.4400 . no
H2A H15 2.5900 1_455 no
H2A H25 2.5400 1_455 no
H2B F1 2.2500 . no
H2B F2 2.2800 . no
H2B C12 2.6600 . no
H2B C22 2.6600 . no
H3A C26 2.6900 . no
H3A H26 2.2600 . no
H3A H31A 2.2800 . no
H3A N2 2.7500 2_556 no
H3A C21 2.8800 2_556 no
H3B H1A 2.4500 . no
H3B H2A 2.4400 . no
H3B H31B 2.5600 . no
H13 C31 3.0100 1_565 no
H13 C32 2.9600 1_565 no
H13 H31A 2.4000 1_565 no
H13 H32B 2.4700 1_565 no
H13 H24 2.5700 2_666 no
H14 F1 2.7300 1_655 no
H15 N1 2.8600 1_655 no
H15 C2 2.9800 1_655 no
H15 H2A 2.5900 1_655 no
H16 N3 2.6800 . no
H16 C1 2.5700 . no
H16 H1B 2.2100 . no
H16 H33B 2.5300 . no
H23 F1 2.6500 2_566 no
H24 F2 2.6400 1_655 no
H24 C13 2.9400 2_666 no
H24 H13 2.5700 2_666 no
H25 N2 2.7900 1_655 no
H25 C2 2.9100 1_655 no
H25 H2A 2.5400 1_655 no
H26 N3 2.6200 . no
H26 C3 2.5700 . no
H26 H3A 2.2600 . no
H31A H3A 2.2800 . no
H31A H13 2.4000 1_545 no
H31A H33C 2.5200 . no
H31B H1A 2.2800 . no
H31B H3B 2.5600 . no
H32A C1 2.8300 . no
H32A H1B 2.2400 . no
H32A F1 2.8100 2_555 no
H32B H13 2.4700 1_545 no
H33A C14 2.9800 2_655 no
H33B N3 2.7700 . no
H33B H16 2.5300 . no
H33C H31A 2.5200 . no
H33C C24 3.0400 2_656 no

loop_
_geom_hbond_atom_site_label_D
_geom_hbond_atom_site_label_H
_geom_hbond_atom_site_label_A
_geom_hbond_distance_DH
_geom_hbond_distance_HA
_geom_hbond_distance_DA
_geom_hbond_angle_DHA
_geom_hbond_publ_flag
C2 H2B F1 0.9900 2.2500 2.904(4) 123.00 yes
C2 H2B F2 0.9900 2.2800 2.920(3) 121.00 yes
C26 H26 N3 0.9500 2.6200 3.171(3) 118.00 yes

loop_
_geom_torsion_atom_site_label_1
_geom_torsion_atom_site_label_2
_geom_torsion_atom_site_label_3
_geom_torsion_atom_site_label_4
_geom_torsion
_geom_torsion_publ_flag
C2 N1 C1 N3 -56.9(2) no
C11 N1 C1 N3 79.8(2) no
C11 N1 C2 N2 -81.1(3) no
C2 N1 C11 C12 -59.0(3) no
C1 N1 C2 N2 56.3(2) no
C2 N1 C11 C16 124.4(2) no
C1 N1 C11 C12 167.22(17) no
C1 N1 C11 C16 -9.4(3) no
C21 N2 C3 N3 -76.6(2) no
C3 N2 C21 C26 10.5(3) no
C3 N2 C2 N1 -56.4(3) no
C21 N2 C2 N1 78.7(3) no
C2 N2 C3 N3 57.4(2) no
C2 N2 C21 C26 -120.8(2) no
C2 N2 C21 C22 61.6(3) no
C3 N2 C21 C22 -167.08(19) no
C1 N3 C3 N2 -56.9(2) no
C31 N3 C3 N2 -178.56(17) no
C31 N3 C1 N1 177.65(17) no
C3 N3 C1 N1 56.5(2) no
C3 N3 C31 C32 -160.20(17) no
C1 N3 C31 C32 79.8(2) no
C12 C11 C16 C15 0.6(3) no
N1 C11 C12 F1 -1.0(3) no
C16 C11 C12 F1 175.92(16) no
N1 C11 C12 C13 -178.77(18) no
N1 C11 C16 C15 177.38(18) no
C16 C11 C12 C13 -1.9(3) no
C11 C12 C13 C14 1.1(3) no
F1 C12 C13 C14 -176.75(17) no
C12 C13 C14 C15 1.0(3) no
C13 C14 C15 C16 -2.2(3) no
C14 C15 C16 C11 1.4(3) no
N2 C21 C26 C25 -179.6(2) no
N2 C21 C22 F2 2.1(3) no
N2 C21 C22 C23 -178.5(2) no
C26 C21 C22 C23 3.7(4) no
C26 C21 C22 F2 -175.8(2) no
C22 C21 C26 C25 -1.9(3) no
F2 C22 C23 C24 177.3(2) no
C21 C22 C23 C24 -2.2(4) no
C22 C23 C24 C25 -1.2(4) no
C23 C24 C25 C26 2.8(4) no
C24 C25 C26 C21 -1.2(4) no
N3 C31 C32 C33 67.5(3) no

loop_
_cod_related_entry_id
_cod_related_entry_database
_cod_related_entry_code
1 ChemSpider 21127226
